data_7023541
loop_
_publ_author_name
'Vuong, Khuong Q.'
'Timerbulatova, Marina G.'
'Peterson, Matthew B.'
'Bhadbhade, Mohan'
'Messerle, Barbara A.'

_publ_section_title
;
 Cationic Rh and Ir complexes containing bidentate
 imidazolylidene-1,2,3-triazole donor ligands: synthesis and preliminary
 catalytic studies.
;
_journal_issue 39
_journal_name_full 'Dalton transactions (Cambridge, England : 2003)'
_journal_page_first 14298
_journal_page_last 14308
_journal_paper_doi 10.1039/c3dt51440d
_journal_volume 42
_journal_year 2013
_chemical_formula_moiety 'C32 H38 Cl Ir N5, C24 H20 B, 2(C H2 Cl2)'
_chemical_formula_sum 'C58 H62 B Cl5 Ir N5'
_chemical_formula_weight 1209.39
_chemical_name_systematic
;
?
;
_space_group_IT_number 2
_symmetry_cell_setting triclinic
_symmetry_space_group_name_Hall '-P 1'
_symmetry_space_group_name_H-M 'P -1'
_atom_sites_solution_hydrogens geom
_atom_sites_solution_primary direct
_atom_sites_solution_secondary difmap
_audit_creation_method SHELXL-97
_cell_angle_alpha 89.731(2)
_cell_angle_beta 83.712(2)
_cell_angle_gamma 85.488(2)
_cell_formula_units_Z 2
_cell_length_a 13.4189(7)
_cell_length_b 13.6633(7)
_cell_length_c 14.7206(8)
_cell_measurement_reflns_used 9855
_cell_measurement_temperature 155(2)
_cell_measurement_theta_max 30.514
_cell_measurement_theta_min 2.784
_cell_volume 2674.4(2)
_computing_cell_refinement '<i>APEX2 </i>(Bruker, 2007)'
_computing_data_collection '<i>APEX2 </i>(Bruker, 2007)'
_computing_data_reduction '<i>APEX2 </i>(Bruker, 2007)'
_computing_molecular_graphics '<i>SHELXTL-Plus</i> (Sheldrick, 2008)'
_computing_structure_refinement '<i>SHELXL-97</i> (Sheldrick, 2008)'
_computing_structure_solution '<i>SHELXS-97</i> (Sheldrick, 2008)'
_diffrn_ambient_temperature 155(2)
_diffrn_measured_fraction_theta_full 0.995
_diffrn_measured_fraction_theta_max 0.995
_diffrn_measurement_device_type 'Bruker kappa APEXII CCD Diffractometer'
_diffrn_measurement_method '\f scans, and \w scans with \k offsets'
_diffrn_radiation_monochromator graphite
_diffrn_radiation_source 'fine-focus sealed tube'
_diffrn_radiation_type MoK\a
_diffrn_radiation_wavelength 0.71073
_diffrn_reflns_av_R_equivalents 0.0227
_diffrn_reflns_av_sigmaI/netI 0.0199
_diffrn_reflns_limit_h_max 15
_diffrn_reflns_limit_h_min -15
_diffrn_reflns_limit_k_max 16
_diffrn_reflns_limit_k_min -16
_diffrn_reflns_limit_l_max 17
_diffrn_reflns_limit_l_min -17
_diffrn_reflns_number 36887
_diffrn_reflns_theta_full 24.99
_diffrn_reflns_theta_max 24.99
_diffrn_reflns_theta_min 3.47
_exptl_absorpt_coefficient_mu 2.789
_exptl_absorpt_correction_T_max 0.6978
_exptl_absorpt_correction_T_min 0.5565
_exptl_absorpt_correction_type multi-scan
_exptl_absorpt_process_details 'SADABS (Bruker, 2001)'
_exptl_crystal_colour Yellow
_exptl_crystal_density_diffrn 1.502
_exptl_crystal_density_method 'not measured'
_exptl_crystal_description Blocks
_exptl_crystal_F_000 1224
_exptl_crystal_size_max 0.24
_exptl_crystal_size_mid 0.17
_exptl_crystal_size_min 0.14
_refine_diff_density_max 1.024
_refine_diff_density_min -0.819
_refine_diff_density_rms 0.066
_refine_ls_extinction_method none
_refine_ls_goodness_of_fit_ref 1.068
_refine_ls_hydrogen_treatment constr
_refine_ls_matrix_type full
_refine_ls_number_parameters 639
_refine_ls_number_reflns 9359
_refine_ls_number_restraints 0
_refine_ls_restrained_S_all 1.068
_refine_ls_R_factor_all 0.0226
_refine_ls_R_factor_gt 0.0191
_refine_ls_shift/su_max 0.002
_refine_ls_shift/su_mean 0.000
_refine_ls_structure_factor_coef Fsqd
_refine_ls_weighting_details 'calc w=1/[\s^2^(Fo^2^)+(0.0208P)^2^+3.3683P] where P=(Fo^2^+2Fc^2^)/3'
_refine_ls_weighting_scheme calc
_refine_ls_wR_factor_gt 0.0472
_refine_ls_wR_factor_ref 0.0499
_reflns_number_gt 8757
_reflns_number_total 9359
_reflns_threshold_expression >2sigma(I)
_cod_data_source_file c3dt51440d.txt
_cod_data_source_block inp1bar4
_cod_depositor_comments
;
The following automatic conversions were performed:

'_symmetry_cell_setting' value 'Triclinic' changed to 'triclinic'
according to /home/saulius/struct/CIF-dictionaries/cif_core.dic
dictionary named 'cif_core.dic' version 2.4.2 from
2011-04-26.

'_exptl_absorpt_correction_type' value 'Multi-scan'
changed to 'multi-scan' according to
/home/saulius/struct/CIF-dictionaries/cif_core.dic dictionary named
'cif_core.dic' version 2.4.2 from 2011-04-26.

Automatic conversion script
Id: cif_fix_values 1891 2012-01-12 08:04:46Z andrius 
;
_cod_original_sg_symbol_H-M P-1
_cod_database_code 7023541

loop_
_symmetry_equiv_pos_as_xyz
'x, y, z'
'-x, -y, -z'

loop_
_atom_site_label
_atom_site_type_symbol
_atom_site_fract_x
_atom_site_fract_y
_atom_site_fract_z
_atom_site_U_iso_or_equiv
_atom_site_adp_type
_atom_site_occupancy
_atom_site_symmetry_multiplicity
_atom_site_calc_flag
_atom_site_refinement_flags
Ir1 Ir 0.779242(6) 0.763913(7) 0.733921(6) 0.01608(4) Uani 1 1 d .
Cl2 Cl 0.79639(5) 0.72172(5) 0.88916(4) 0.02487(13) Uani 1 1 d .
Cl1D Cl 0.98770(8) 0.44663(9) 0.84299(7) 0.0694(3) Uani 1 1 d .
Cl2D Cl 0.86503(9) 0.40218(11) 1.00920(8) 0.0828(4) Uani 1 1 d .
Cl1E Cl 0.97150(7) 0.86819(8) 0.11907(7) 0.0595(2) Uani 1 1 d .
Cl2E Cl 0.81161(8) 0.74315(7) 0.17544(8) 0.0653(3) Uani 1 1 d .
B1C B 0.2869(2) 0.7563(2) 0.5387(2) 0.0205(6) Uani 1 1 d .
C11C C 0.19345(19) 0.76249(19) 0.47417(17) 0.0235(6) Uani 1 1 d .
C16C C 0.1116(2) 0.8328(2) 0.4824(2) 0.0308(6) Uani 1 1 d .
H16C H 0.1082 0.8821 0.5282 0.037 Uiso 1 1 calc R
C13C C 0.1149(2) 0.6903(3) 0.3498(2) 0.0453(8) Uani 1 1 d .
H13C H 0.1168 0.6402 0.3050 0.054 Uiso 1 1 calc R
C12C C 0.1912(2) 0.6916(2) 0.40578(19) 0.0329(7) Uani 1 1 d .
H12C H 0.2450 0.6418 0.3975 0.039 Uiso 1 1 calc R
C15C C 0.0345(2) 0.8332(3) 0.4257(2) 0.0442(8) Uani 1 1 d .
H15C H -0.0195 0.8828 0.4330 0.053 Uiso 1 1 calc R
C14C C 0.0363(3) 0.7618(3) 0.3592(2) 0.0495(9) Uani 1 1 d .
H14C H -0.0159 0.7620 0.3205 0.059 Uiso 1 1 calc R
C21C C 0.29649(18) 0.86363(18) 0.58615(17) 0.0204(5) Uani 1 1 d .
C26C C 0.37679(19) 0.92244(19) 0.56452(17) 0.0234(5) Uani 1 1 d .
H26C H 0.4319 0.8975 0.5228 0.028 Uiso 1 1 calc R
C22C C 0.2207(2) 0.9050(2) 0.65168(18) 0.0263(6) Uani 1 1 d .
H22C H 0.1662 0.8671 0.6719 0.032 Uiso 1 1 calc R
C23C C 0.2217(2) 0.9983(2) 0.68817(19) 0.0290(6) Uani 1 1 d .
H23C H 0.1676 1.0236 0.7307 0.035 Uiso 1 1 calc R
C25C C 0.3793(2) 1.0159(2) 0.60155(19) 0.0294(6) Uani 1 1 d .
H25C H 0.4352 1.0530 0.5844 0.035 Uiso 1 1 calc R
C24C C 0.3014(2) 1.0547(2) 0.66279(19) 0.0293(6) Uani 1 1 d .
H24C H 0.3023 1.1189 0.6871 0.035 Uiso 1 1 calc R
C34C C 0.5761(2) 0.6844(2) 0.35960(19) 0.0277(6) Uani 1 1 d .
H34C H 0.6382 0.6716 0.3224 0.033 Uiso 1 1 calc R
C32C C 0.41975(19) 0.78133(18) 0.39575(17) 0.0213(5) Uani 1 1 d .
H32C H 0.3749 0.8348 0.3807 0.026 Uiso 1 1 calc R
C31C C 0.39137(18) 0.72464(18) 0.47284(17) 0.0193(5) Uani 1 1 d .
C36C C 0.45964(19) 0.64506(18) 0.48815(18) 0.0224(5) Uani 1 1 d .
H36C H 0.4434 0.6028 0.5381 0.027 Uiso 1 1 calc R
C33C C 0.5095(2) 0.76317(19) 0.34083(18) 0.0245(6) Uani 1 1 d .
H33C H 0.5258 0.8046 0.2902 0.029 Uiso 1 1 calc R
C35C C 0.5503(2) 0.6251(2) 0.43334(19) 0.0271(6) Uani 1 1 d .
H35C H 0.5946 0.5705 0.4467 0.032 Uiso 1 1 calc R
C41C C 0.26689(18) 0.67201(18) 0.61851(17) 0.0208(5) Uani 1 1 d .
C42C C 0.29561(18) 0.6805(2) 0.70666(18) 0.0246(6) Uani 1 1 d .
H42C H 0.3255 0.7382 0.7218 0.029 Uiso 1 1 calc R
C46C C 0.2230(2) 0.5850(2) 0.60231(19) 0.0282(6) Uani 1 1 d .
H46C H 0.2018 0.5751 0.5438 0.034 Uiso 1 1 calc R
C43C C 0.2824(2) 0.6085(2) 0.7729(2) 0.0300(6) Uani 1 1 d .
H43C H 0.3033 0.6176 0.8317 0.036 Uiso 1 1 calc R
C45C C 0.2090(2) 0.5125(2) 0.6678(2) 0.0318(7) Uani 1 1 d .
H45C H 0.1786 0.4548 0.6536 0.038 Uiso 1 1 calc R
C44C C 0.2392(2) 0.5239(2) 0.7535(2) 0.0317(7) Uani 1 1 d .
H44C H 0.2303 0.4742 0.7984 0.038 Uiso 1 1 calc R
C1D C 0.8837(3) 0.4840(3) 0.9196(3) 0.0623(11) Uani 1 1 d .
H1D1 H 0.8932 0.5494 0.9445 0.075 Uiso 1 1 calc R
H1D2 H 0.8230 0.4904 0.8867 0.075 Uiso 1 1 calc R
C9A C 0.9319(2) 0.5895(2) 0.6188(2) 0.0335(7) Uani 1 1 d .
H9A1 H 0.9825 0.5822 0.5655 0.050 Uiso 1 1 calc R
H9A2 H 0.8717 0.5580 0.6062 0.050 Uiso 1 1 calc R
H9A3 H 0.9591 0.5584 0.6719 0.050 Uiso 1 1 calc R
C3A C 0.83566(19) 0.75805(19) 0.59002(17) 0.0229(5) Uani 1 1 d .
C1A C 0.90102(18) 0.85581(18) 0.69463(18) 0.0221(5) Uani 1 1 d .
C6A C 0.9327(2) 0.9419(2) 0.7425(2) 0.0301(6) Uani 1 1 d .
H6A1 H 1.0003 0.9563 0.7163 0.045 Uiso 1 1 calc R
H6A2 H 0.9334 0.9270 0.8077 0.045 Uiso 1 1 calc R
H6A3 H 0.8854 0.9990 0.7352 0.045 Uiso 1 1 calc R
C2A C 0.83591(19) 0.85620(19) 0.62231(18) 0.0236(6) Uani 1 1 d .
C4A C 0.90490(18) 0.69587(19) 0.63816(18) 0.0222(5) Uani 1 1 d .
C10A C 1.0200(2) 0.7219(2) 0.7646(2) 0.0300(6) Uani 1 1 d .
H10A H 1.0094 0.6544 0.7839 0.045 Uiso 1 1 calc R
H10B H 1.0115 0.7651 0.8184 0.045 Uiso 1 1 calc R
H10C H 1.0882 0.7244 0.7336 0.045 Uiso 1 1 calc R
C5A C 0.94534(18) 0.75518(19) 0.70084(18) 0.0227(5) Uani 1 1 d .
C7A C 0.7828(2) 0.9437(2) 0.5818(2) 0.0332(7) Uani 1 1 d .
H7A1 H 0.7952 1.0032 0.6144 0.050 Uiso 1 1 calc R
H7A2 H 0.7104 0.9360 0.5874 0.050 Uiso 1 1 calc R
H7A3 H 0.8081 0.9492 0.5171 0.050 Uiso 1 1 calc R
C8A C 0.7858(2) 0.7261(2) 0.50995(19) 0.0340(7) Uani 1 1 d .
H8A1 H 0.7347 0.7773 0.4956 0.051 Uiso 1 1 calc R
H8A2 H 0.7539 0.6651 0.5250 0.051 Uiso 1 1 calc R
H8A3 H 0.8363 0.7149 0.4569 0.051 Uiso 1 1 calc R
C1E C 0.8950(3) 0.7813(3) 0.0834(2) 0.0462(8) Uani 1 1 d .
H1E1 H 0.9376 0.7237 0.0570 0.055 Uiso 1 1 calc R
H1E2 H 0.8560 0.8100 0.0351 0.055 Uiso 1 1 calc R
N2B N 0.70415(15) 0.55795(15) 0.75990(14) 0.0202(4) Uani 1 1 d .
N3B N 0.62539(15) 0.51019(15) 0.74223(14) 0.0203(4) Uani 1 1 d .
N1B N 0.68425(15) 0.64921(15) 0.73277(13) 0.0185(4) Uani 1 1 d .
N5B N 0.61638(16) 0.91688(17) 0.83922(16) 0.0277(5) Uani 1 1 d .
N4B N 0.56139(15) 0.83130(15) 0.73689(15) 0.0211(5) Uani 1 1 d .
C3B C 0.55633(19) 0.75703(18) 0.66612(17) 0.0213(5) Uani 1 1 d .
H3B1 H 0.5979 0.7743 0.6094 0.026 Uiso 1 1 calc R
H3B2 H 0.4860 0.7550 0.6522 0.026 Uiso 1 1 calc R
C2B C 0.59392(18) 0.65909(18) 0.69911(16) 0.0183(5) Uani 1 1 d .
C6B C 0.64702(18) 0.84645(18) 0.77476(17) 0.0200(5) Uani 1 1 d .
C1B C 0.55547(19) 0.56956(19) 0.70527(17) 0.0219(5) Uani 1 1 d .
H1B H 0.4931 0.5527 0.6874 0.026 Uiso 1 1 calc R
C4B C 0.4795(2) 0.8892(2) 0.7765(2) 0.0328(7) Uani 1 1 d .
H4B H 0.4123 0.8908 0.7616 0.039 Uiso 1 1 calc R
C5B C 0.5140(2) 0.9427(2) 0.8402(2) 0.0392(8) Uani 1 1 d .
H5B H 0.4754 0.9900 0.8793 0.047 Uiso 1 1 calc R
C14B C 0.67408(19) 0.96678(19) 0.90003(19) 0.0246(6) Uani 1 1 d .
C19B C 0.7153(2) 1.05327(19) 0.87027(18) 0.0255(6) Uani 1 1 d .
C18B C 0.7672(2) 1.10219(19) 0.93060(18) 0.0260(6) Uani 1 1 d .
H18B H 0.7988 1.1595 0.9104 0.031 Uiso 1 1 calc R
C17B C 0.7743(2) 1.0700(2) 1.01897(19) 0.0265(6) Uani 1 1 d .
C8B C 0.5690(2) 0.39009(18) 0.86012(19) 0.0251(6) Uani 1 1 d .
C7B C 0.6212(2) 0.40573(18) 0.76612(19) 0.0258(6) Uani 1 1 d .
H7B1 H 0.6906 0.3743 0.7625 0.031 Uiso 1 1 calc R
H7B2 H 0.5855 0.3731 0.7208 0.031 Uiso 1 1 calc R
C16B C 0.7255(2) 0.98744(19) 1.04808(19) 0.0265(6) Uani 1 1 d .
H16B H 0.7276 0.9662 1.1094 0.032 Uiso 1 1 calc R
C15B C 0.67377(19) 0.93491(19) 0.99027(19) 0.0253(6) Uani 1 1 d .
C20B C 0.6156(2) 0.8510(2) 1.0267(2) 0.0369(7) Uani 1 1 d .
H20A H 0.6226 0.8425 1.0919 0.055 Uiso 1 1 calc R
H20B H 0.6419 0.7907 0.9937 0.055 Uiso 1 1 calc R
H20C H 0.5444 0.8649 1.0183 0.055 Uiso 1 1 calc R
C9B C 0.6218(3) 0.3454(2) 0.9267(2) 0.0392(7) Uani 1 1 d .
H9B H 0.6914 0.3259 0.9133 0.047 Uiso 1 1 calc R
C22B C 0.6983(3) 1.0994(2) 0.7796(2) 0.0373(7) Uani 1 1 d .
H22A H 0.6407 1.1485 0.7879 0.056 Uiso 1 1 calc R
H22B H 0.6847 1.0486 0.7369 0.056 Uiso 1 1 calc R
H22D H 0.7585 1.1311 0.7550 0.056 Uiso 1 1 calc R
C10B C 0.5732(4) 0.3288(3) 1.0130(2) 0.0578(11) Uani 1 1 d .
H10D H 0.6094 0.2968 1.0581 0.069 Uiso 1 1 calc R
C12B C 0.4205(3) 0.4020(2) 0.9680(3) 0.0535(10) Uani 1 1 d .
H12B H 0.3511 0.4218 0.9821 0.064 Uiso 1 1 calc R
C13B C 0.4677(2) 0.4174(2) 0.8811(2) 0.0385(7) Uani 1 1 d .
H13B H 0.4301 0.4469 0.8357 0.046 Uiso 1 1 calc R
C21B C 0.8304(3) 1.1253(2) 1.0834(2) 0.0393(7) Uani 1 1 d .
H21A H 0.8933 1.0871 1.0931 0.059 Uiso 1 1 calc R
H21B H 0.7887 1.1356 1.1420 0.059 Uiso 1 1 calc R
H21C H 0.8457 1.1890 1.0567 0.059 Uiso 1 1 calc R
C11B C 0.4738(4) 0.3584(3) 1.0334(2) 0.0590(12) Uani 1 1 d .
H11B H 0.4415 0.3487 1.0931 0.071 Uiso 1 1 calc R

loop_
_atom_site_aniso_label
_atom_site_aniso_U_11
_atom_site_aniso_U_22
_atom_site_aniso_U_33
_atom_site_aniso_U_23
_atom_site_aniso_U_13
_atom_site_aniso_U_12
Ir1 0.01290(5) 0.01538(6) 0.02005(6) -0.00203(4) -0.00153(4) -0.00192(3)
Cl2 0.0234(3) 0.0295(3) 0.0216(3) -0.0015(3) -0.0041(2) 0.0008(3)
Cl1D 0.0683(7) 0.0807(7) 0.0557(6) 0.0134(5) 0.0023(5) 0.0020(5)
Cl2D 0.0590(6) 0.1247(11) 0.0634(7) 0.0297(7) 0.0020(5) -0.0128(7)
Cl1E 0.0443(5) 0.0736(7) 0.0616(6) -0.0153(5) -0.0047(4) -0.0125(4)
Cl2E 0.0527(6) 0.0485(5) 0.0904(8) 0.0003(5) 0.0079(5) -0.0002(4)
B1C 0.0186(14) 0.0210(15) 0.0216(15) -0.0003(11) -0.0001(11) -0.0028(11)
C11C 0.0194(13) 0.0278(14) 0.0234(13) 0.0062(11) 0.0002(10) -0.0072(11)
C16C 0.0233(14) 0.0295(15) 0.0393(17) 0.0092(12) -0.0026(12) -0.0031(12)
C13C 0.0397(19) 0.068(2) 0.0322(17) -0.0024(16) -0.0083(14) -0.0216(17)
C12C 0.0264(15) 0.0438(18) 0.0296(15) -0.0018(13) -0.0038(12) -0.0084(13)
C15C 0.0233(15) 0.054(2) 0.056(2) 0.0232(17) -0.0073(14) -0.0048(14)
C14C 0.0327(18) 0.080(3) 0.0410(19) 0.0170(18) -0.0159(15) -0.0211(18)
C21C 0.0193(12) 0.0211(13) 0.0209(13) 0.0023(10) -0.0026(10) -0.0012(10)
C26C 0.0219(13) 0.0262(14) 0.0218(13) -0.0024(11) 0.0003(10) -0.0040(11)
C22C 0.0258(14) 0.0243(14) 0.0277(14) 0.0001(11) 0.0050(11) -0.0063(11)
C23C 0.0303(15) 0.0258(15) 0.0286(15) -0.0063(11) 0.0048(12) 0.0009(12)
C25C 0.0292(15) 0.0292(15) 0.0305(15) -0.0018(12) -0.0002(12) -0.0117(12)
C24C 0.0384(16) 0.0206(14) 0.0289(15) -0.0050(11) -0.0028(12) -0.0041(12)
C34C 0.0166(13) 0.0316(15) 0.0341(15) -0.0102(12) 0.0040(11) -0.0057(11)
C32C 0.0233(13) 0.0193(13) 0.0220(13) -0.0017(10) -0.0045(10) -0.0037(10)
C31C 0.0187(12) 0.0188(13) 0.0214(13) -0.0033(10) -0.0030(10) -0.0052(10)
C36C 0.0228(13) 0.0196(13) 0.0254(13) -0.0011(10) -0.0041(11) -0.0047(10)
C33C 0.0279(14) 0.0245(14) 0.0217(13) -0.0043(10) 0.0011(11) -0.0105(11)
C35C 0.0207(13) 0.0219(14) 0.0387(16) -0.0067(12) -0.0051(12) 0.0005(11)
C41C 0.0149(12) 0.0191(13) 0.0270(14) -0.0009(10) 0.0028(10) 0.0007(10)
C42C 0.0151(12) 0.0284(14) 0.0302(14) 0.0026(11) -0.0015(10) -0.0030(10)
C46C 0.0307(15) 0.0243(14) 0.0285(15) -0.0036(11) 0.0033(12) -0.0038(11)
C43C 0.0196(13) 0.0400(17) 0.0302(15) 0.0087(12) -0.0025(11) -0.0015(12)
C45C 0.0318(15) 0.0191(14) 0.0427(17) 0.0012(12) 0.0064(13) -0.0051(11)
C44C 0.0245(14) 0.0295(15) 0.0381(17) 0.0137(12) 0.0059(12) 0.0028(12)
C1D 0.053(2) 0.053(2) 0.078(3) 0.016(2) -0.006(2) 0.0098(19)
C9A 0.0291(15) 0.0266(15) 0.0431(17) -0.0076(13) 0.0023(13) -0.0002(12)
C3A 0.0217(13) 0.0275(14) 0.0187(13) -0.0016(10) 0.0041(10) -0.0064(11)
C1A 0.0181(12) 0.0175(13) 0.0308(14) -0.0041(10) 0.0007(10) -0.0059(10)
C6A 0.0228(14) 0.0234(14) 0.0450(17) -0.0041(12) -0.0045(12) -0.0061(11)
C2A 0.0216(13) 0.0245(14) 0.0241(13) 0.0026(11) 0.0029(10) -0.0067(11)
C4A 0.0167(12) 0.0227(13) 0.0255(13) -0.0037(10) 0.0073(10) -0.0027(10)
C10A 0.0164(13) 0.0307(15) 0.0429(17) -0.0007(13) -0.0033(12) -0.0013(11)
C5A 0.0133(12) 0.0249(14) 0.0288(14) -0.0012(11) 0.0047(10) -0.0049(10)
C7A 0.0376(16) 0.0287(15) 0.0332(16) 0.0081(12) -0.0036(13) -0.0029(13)
C8A 0.0352(16) 0.0431(18) 0.0244(15) -0.0041(13) -0.0007(12) -0.0107(13)
C1E 0.049(2) 0.047(2) 0.0420(19) -0.0153(15) -0.0096(16) 0.0070(16)
N2B 0.0203(11) 0.0176(11) 0.0225(11) -0.0018(8) -0.0004(9) -0.0026(8)
N3B 0.0212(11) 0.0167(11) 0.0236(11) -0.0024(8) -0.0017(9) -0.0057(9)
N1B 0.0179(10) 0.0195(11) 0.0176(10) -0.0038(8) -0.0002(8) -0.0018(8)
N5B 0.0179(11) 0.0272(12) 0.0382(13) -0.0141(10) -0.0067(10) 0.0038(9)
N4B 0.0153(10) 0.0205(11) 0.0280(12) -0.0037(9) -0.0055(9) 0.0010(8)
C3B 0.0201(13) 0.0198(13) 0.0250(13) -0.0021(10) -0.0058(10) -0.0037(10)
C2B 0.0164(12) 0.0212(13) 0.0173(12) -0.0026(10) -0.0017(9) -0.0022(10)
C6B 0.0198(13) 0.0163(12) 0.0245(13) -0.0019(10) -0.0044(10) -0.0020(10)
C1B 0.0195(13) 0.0236(13) 0.0238(13) -0.0019(10) -0.0044(10) -0.0064(10)
C4B 0.0174(13) 0.0339(16) 0.0467(18) -0.0115(13) -0.0066(12) 0.0052(12)
C5B 0.0192(14) 0.0420(18) 0.056(2) -0.0257(15) -0.0075(13) 0.0091(13)
C14B 0.0173(13) 0.0232(14) 0.0332(15) -0.0136(11) -0.0050(11) 0.0042(10)
C19B 0.0250(14) 0.0232(14) 0.0277(14) -0.0055(11) -0.0059(11) 0.0055(11)
C18B 0.0286(14) 0.0196(13) 0.0303(15) -0.0023(11) -0.0045(11) -0.0027(11)
C17B 0.0270(14) 0.0238(14) 0.0290(15) -0.0069(11) -0.0045(11) -0.0021(11)
C8B 0.0314(15) 0.0125(12) 0.0319(15) -0.0024(10) -0.0018(12) -0.0067(11)
C7B 0.0298(14) 0.0164(13) 0.0315(15) -0.0027(11) -0.0018(12) -0.0046(11)
C16B 0.0289(14) 0.0246(14) 0.0248(14) -0.0045(11) -0.0002(11) 0.0009(11)
C15B 0.0192(13) 0.0195(13) 0.0354(15) -0.0076(11) 0.0032(11) 0.0021(10)
C20B 0.0333(16) 0.0264(15) 0.0480(19) -0.0115(13) 0.0121(14) -0.0070(13)
C9B 0.0477(19) 0.0324(17) 0.0407(18) 0.0014(14) -0.0134(15) -0.0108(14)
C22B 0.0476(19) 0.0327(17) 0.0329(16) -0.0024(13) -0.0158(14) 0.0054(14)
C10B 0.094(3) 0.051(2) 0.0342(19) 0.0067(16) -0.019(2) -0.028(2)
C12B 0.056(2) 0.0299(18) 0.069(3) -0.0081(17) 0.029(2) -0.0134(16)
C13B 0.0335(16) 0.0252(15) 0.054(2) 0.0058(14) 0.0061(14) -0.0037(13)
C21B 0.052(2) 0.0368(18) 0.0327(16) -0.0037(13) -0.0135(14) -0.0147(15)
C11B 0.101(3) 0.039(2) 0.036(2) -0.0110(16) 0.018(2) -0.038(2)

loop_
_atom_type_symbol
_atom_type_description
_atom_type_scat_dispersion_real
_atom_type_scat_dispersion_imag
_atom_type_scat_source
C C 0.0033 0.0016 'International Tables Vol C Tables 4.2.6.8 and 6.1.1.4'
H H 0.0000 0.0000 'International Tables Vol C Tables 4.2.6.8 and 6.1.1.4'
B B 0.0013 0.0007 'International Tables Vol C Tables 4.2.6.8 and 6.1.1.4'
N N 0.0061 0.0033 'International Tables Vol C Tables 4.2.6.8 and 6.1.1.4'
Cl Cl 0.1484 0.1585 'International Tables Vol C Tables 4.2.6.8 and 6.1.1.4'
Ir Ir -1.4442 7.9887 'International Tables Vol C Tables 4.2.6.8 and 6.1.1.4'

loop_
_geom_angle_atom_site_label_1
_geom_angle_atom_site_label_2
_geom_angle_atom_site_label_3
_geom_angle
C6B Ir1 N1B 83.29(9)
C6B Ir1 C1A 111.59(10)
N1B Ir1 C1A 160.65(9)
C6B Ir1 C3A 119.19(10)
N1B Ir1 C3A 97.31(9)
C1A Ir1 C3A 64.99(10)
C6B Ir1 C2A 98.47(10)
N1B Ir1 C2A 129.46(9)
C1A Ir1 C2A 39.01(10)
C3A Ir1 C2A 38.31(10)
C6B Ir1 C4A 157.69(10)
N1B Ir1 C4A 97.14(8)
C1A Ir1 C4A 64.32(9)
C3A Ir1 C4A 38.52(10)
C2A Ir1 C4A 64.03(10)
C6B Ir1 C5A 149.15(10)
N1B Ir1 C5A 127.55(9)
C1A Ir1 C5A 38.87(9)
C3A Ir1 C5A 63.51(10)
C2A Ir1 C5A 64.04(10)
C4A Ir1 C5A 36.99(10)
C6B Ir1 Cl2 90.03(7)
N1B Ir1 Cl2 86.97(6)
C1A Ir1 Cl2 104.70(7)
C3A Ir1 Cl2 150.75(7)
C2A Ir1 Cl2 143.19(7)
C4A Ir1 Cl2 112.28(7)
C5A Ir1 Cl2 90.96(7)
C31C B1C C21C 109.1(2)
C31C B1C C11C 107.8(2)
C21C B1C C11C 110.7(2)
C31C B1C C41C 109.8(2)
C21C B1C C41C 110.3(2)
C11C B1C C41C 109.1(2)
C16C C11C C12C 114.8(3)
C16C C11C B1C 125.3(2)
C12C C11C B1C 119.8(2)
C11C C16C C15C 122.3(3)
C11C C16C H16C 118.8
C15C C16C H16C 118.9
C14C C13C C12C 119.9(3)
C14C C13C H13C 120.0
C12C C13C H13C 120.0
C13C C12C C11C 123.5(3)
C13C C12C H12C 118.2
C11C C12C H12C 118.2
C14C C15C C16C 120.5(3)
C14C C15C H15C 119.8
C16C C15C H15C 119.8
C13C C14C C15C 118.9(3)
C13C C14C H14C 120.5
C15C C14C H14C 120.5
C26C C21C C22C 114.3(2)
C26C C21C B1C 124.4(2)
C22C C21C B1C 121.2(2)
C25C C26C C21C 122.9(2)
C25C C26C H26C 118.6
C21C C26C H26C 118.6
C23C C22C C21C 123.2(2)
C23C C22C H22C 118.4
C21C C22C H22C 118.4
C24C C23C C22C 120.2(3)
C24C C23C H23C 119.9
C22C C23C H23C 119.9
C24C C25C C26C 120.6(3)
C24C C25C H25C 119.7
C26C C25C H25C 119.7
C25C C24C C23C 118.6(3)
C25C C24C H24C 120.7
C23C C24C H24C 120.7
C35C C34C C33C 118.8(2)
C35C C34C H34C 120.6
C33C C34C H34C 120.6
C33C C32C C31C 123.3(2)
C33C C32C H32C 118.4
C31C C32C H32C 118.4
C36C C31C C32C 114.8(2)
C36C C31C B1C 125.2(2)
C32C C31C B1C 120.0(2)
C35C C36C C31C 122.9(2)
C35C C36C H36C 118.6
C31C C36C H36C 118.6
C32C C33C C34C 120.0(2)
C32C C33C H33C 120.0
C34C C33C H33C 120.0
C34C C35C C36C 120.2(2)
C34C C35C H35C 119.9
C36C C35C H35C 119.9
C46C C41C C42C 114.6(2)
C46C C41C B1C 122.7(2)
C42C C41C B1C 122.7(2)
C43C C42C C41C 123.0(3)
C43C C42C H42C 118.5
C41C C42C H42C 118.5
C45C C46C C41C 123.0(3)
C45C C46C H46C 118.5
C41C C46C H46C 118.5
C44C C43C C42C 120.2(3)
C44C C43C H43C 119.9
C42C C43C H43C 119.9
C44C C45C C46C 120.2(3)
C44C C45C H45C 119.9
C46C C45C H45C 119.9
C43C C44C C45C 118.9(3)
C43C C44C H44C 120.6
C45C C44C H44C 120.6
Cl2D C1D Cl1D 112.3(2)
Cl2D C1D H1D1 109.2
Cl1D C1D H1D1 109.2
Cl2D C1D H1D2 109.2
Cl1D C1D H1D2 109.2
H1D1 C1D H1D2 107.9
C4A C9A H9A1 109.5
C4A C9A H9A2 109.5
H9A1 C9A H9A2 109.5
C4A C9A H9A3 109.5
H9A1 C9A H9A3 109.5
H9A2 C9A H9A3 109.5
C2A C3A C4A 108.3(2)
C2A C3A C8A 126.2(2)
C4A C3A C8A 124.8(2)
C2A C3A Ir1 71.00(14)
C4A C3A Ir1 72.71(14)
C8A C3A Ir1 129.39(18)
C2A C1A C5A 106.5(2)
C2A C1A C6A 127.8(2)
C5A C1A C6A 124.9(2)
C2A C1A Ir1 70.79(14)
C5A C1A Ir1 72.67(13)
C6A C1A Ir1 129.68(19)
C1A C6A H6A1 109.5
C1A C6A H6A2 109.5
H6A1 C6A H6A2 109.5
C1A C6A H6A3 109.5
H6A1 C6A H6A3 109.5
H6A2 C6A H6A3 109.5
C3A C2A C1A 108.3(2)
C3A C2A C7A 124.3(2)
C1A C2A C7A 127.3(2)
C3A C2A Ir1 70.69(14)
C1A C2A Ir1 70.19(14)
C7A C2A Ir1 128.15(19)
C5A C4A C3A 107.9(2)
C5A C4A C9A 127.2(3)
C3A C4A C9A 124.8(2)
C5A C4A Ir1 71.51(14)
C3A C4A Ir1 68.77(13)
C9A C4A Ir1 128.15(18)
C5A C10A H10A 109.5
C5A C10A H10B 109.5
H10A C10A H10B 109.5
C5A C10A H10C 109.5
H10A C10A H10C 109.5
H10B C10A H10C 109.5
C4A C5A C1A 108.9(2)
C4A C5A C10A 126.3(2)
C1A C5A C10A 124.8(2)
C4A C5A Ir1 71.50(14)
C1A C5A Ir1 68.46(13)
C10A C5A Ir1 125.34(18)
C2A C7A H7A1 109.5
C2A C7A H7A2 109.5
H7A1 C7A H7A2 109.5
C2A C7A H7A3 109.5
H7A1 C7A H7A3 109.5
H7A2 C7A H7A3 109.5
C3A C8A H8A1 109.5
C3A C8A H8A2 109.5
H8A1 C8A H8A2 109.5
C3A C8A H8A3 109.5
H8A1 C8A H8A3 109.5
H8A2 C8A H8A3 109.5
Cl1E C1E Cl2E 111.04(18)
Cl1E C1E H1E1 109.4
Cl2E C1E H1E1 109.4
Cl1E C1E H1E2 109.4
Cl2E C1E H1E2 109.4
H1E1 C1E H1E2 108.0
N1B N2B N3B 105.23(19)
N2B N3B C1B 112.0(2)
N2B N3B C7B 120.0(2)
C1B N3B C7B 128.0(2)
N2B N1B C2B 110.6(2)
N2B N1B Ir1 126.20(16)
C2B N1B Ir1 123.09(16)
C6B N5B C5B 110.4(2)
C6B N5B C14B 130.0(2)
C5B N5B C14B 119.5(2)
C6B N4B C4B 112.3(2)
C6B N4B C3B 123.4(2)
C4B N4B C3B 124.2(2)
N4B C3B C2B 109.4(2)
N4B C3B H3B1 109.8
C2B C3B H3B1 109.8
N4B C3B H3B2 109.8
C2B C3B H3B2 109.8
H3B1 C3B H3B2 108.2
N1B C2B C1B 107.2(2)
N1B C2B C3B 119.3(2)
C1B C2B C3B 133.6(2)
N4B C6B N5B 103.5(2)
N4B C6B Ir1 120.59(18)
N5B C6B Ir1 135.79(19)
N3B C1B C2B 105.0(2)
N3B C1B H1B 127.5
C2B C1B H1B 127.5
C5B C4B N4B 105.9(2)
C5B C4B H4B 127.1
N4B C4B H4B 127.1
C4B C5B N5B 107.9(2)
C4B C5B H5B 126.0
N5B C5B H5B 126.0
C19B C14B C15B 122.0(2)
C19B C14B N5B 118.5(2)
C15B C14B N5B 118.8(2)
C18B C19B C14B 117.8(2)
C18B C19B C22B 119.3(3)
C14B C19B C22B 122.6(3)
C17B C18B C19B 122.0(3)
C17B C18B H18B 119.0
C19B C18B H18B 119.0
C18B C17B C16B 118.2(2)
C18B C17B C21B 120.9(3)
C16B C17B C21B 120.9(3)
C9B C8B C13B 118.9(3)
C9B C8B C7B 120.0(3)
C13B C8B C7B 121.1(3)
N3B C7B C8B 113.0(2)
N3B C7B H7B1 109.0
C8B C7B H7B1 109.0
N3B C7B H7B2 109.0
C8B C7B H7B2 109.0
H7B1 C7B H7B2 107.8
C15B C16B C17B 122.1(3)
C15B C16B H16B 118.9
C17B C16B H16B 118.9
C16B C15B C14B 117.4(2)
C16B C15B C20B 120.2(3)
C14B C15B C20B 122.3(3)
C15B C20B H20A 109.5
C15B C20B H20B 109.5
H20A C20B H20B 109.5
C15B C20B H20C 109.5
H20A C20B H20C 109.5
H20B C20B H20C 109.5
C8B C9B C10B 120.1(3)
C8B C9B H9B 119.9
C10B C9B H9B 119.9
C19B C22B H22A 109.5
C19B C22B H22B 109.5
H22A C22B H22B 109.5
C19B C22B H22D 109.5
H22A C22B H22D 109.5
H22B C22B H22D 109.5
C11B C10B C9B 120.4(4)
C11B C10B H10D 119.8
C9B C10B H10D 119.8
C11B C12B C13B 120.1(4)
C11B C12B H12B 119.9
C13B C12B H12B 119.9
C8B C13B C12B 120.4(3)
C8B C13B H13B 119.8
C12B C13B H13B 119.8
C17B C21B H21A 109.5
C17B C21B H21B 109.5
H21A C21B H21B 109.5
C17B C21B H21C 109.5
H21A C21B H21C 109.5
H21B C21B H21C 109.5
C10B C11B C12B 120.1(3)
C10B C11B H11B 120.0
C12B C11B H11B 120.0

loop_
_geom_bond_atom_site_label_1
_geom_bond_atom_site_label_2
_geom_bond_distance
Ir1 C6B 2.059(2)
Ir1 N1B 2.098(2)
Ir1 C1A 2.166(2)
Ir1 C3A 2.170(2)
Ir1 C2A 2.174(2)
Ir1 C4A 2.222(2)
Ir1 C5A 2.223(2)
Ir1 Cl2 2.3852(6)
Cl1D C1D 1.740(4)
Cl2D C1D 1.735(4)
Cl1E C1E 1.748(4)
Cl2E C1E 1.765(4)
B1C C31C 1.645(4)
B1C C21C 1.647(4)
B1C C11C 1.651(4)
B1C C41C 1.656(4)
C11C C16C 1.396(4)
C11C C12C 1.405(4)
C16C C15C 1.398(4)
C16C H16C 0.9500
C13C C14C 1.376(5)
C13C C12C 1.384(4)
C13C H13C 0.9500
C12C H12C 0.9500
C15C C14C 1.383(5)
C15C H15C 0.9500
C14C H14C 0.9500
C21C C26C 1.403(4)
C21C C22C 1.408(4)
C26C C25C 1.395(4)
C26C H26C 0.9500
C22C C23C 1.388(4)
C22C H22C 0.9500
C23C C24C 1.384(4)
C23C H23C 0.9500
C25C C24C 1.378(4)
C25C H25C 0.9500
C24C H24C 0.9500
C34C C35C 1.381(4)
C34C C33C 1.390(4)
C34C H34C 0.9500
C32C C33C 1.381(4)
C32C C31C 1.406(3)
C32C H32C 0.9500
C31C C36C 1.399(4)
C36C C35C 1.393(4)
C36C H36C 0.9500
C33C H33C 0.9500
C35C H35C 0.9500
C41C C46C 1.401(4)
C41C C42C 1.401(4)
C42C C43C 1.389(4)
C42C H42C 0.9500
C46C C45C 1.388(4)
C46C H46C 0.9500
C43C C44C 1.378(4)
C43C H43C 0.9500
C45C C44C 1.379(4)
C45C H45C 0.9500
C44C H44C 0.9500
C1D H1D1 0.9900
C1D H1D2 0.9900
C9A C4A 1.491(4)
C9A H9A1 0.9800
C9A H9A2 0.9800
C9A H9A3 0.9800
C3A C2A 1.425(4)
C3A C4A 1.450(4)
C3A C8A 1.500(4)
C1A C2A 1.449(4)
C1A C5A 1.461(4)
C1A C6A 1.488(4)
C6A H6A1 0.9800
C6A H6A2 0.9800
C6A H6A3 0.9800
C2A C7A 1.498(4)
C4A C5A 1.410(4)
C10A C5A 1.490(4)
C10A H10A 0.9800
C10A H10B 0.9800
C10A H10C 0.9800
C7A H7A1 0.9800
C7A H7A2 0.9800
C7A H7A3 0.9800
C8A H8A1 0.9800
C8A H8A2 0.9800
C8A H8A3 0.9800
C1E H1E1 0.9900
C1E H1E2 0.9900
N2B N1B 1.324(3)
N2B N3B 1.334(3)
N3B C1B 1.350(3)
N3B C7B 1.472(3)
N1B C2B 1.356(3)
N5B C6B 1.362(3)
N5B C5B 1.389(3)
N5B C14B 1.451(3)
N4B C6B 1.361(3)
N4B C4B 1.379(3)
N4B C3B 1.468(3)
C3B C2B 1.491(3)
C3B H3B1 0.9900
C3B H3B2 0.9900
C2B C1B 1.363(4)
C1B H1B 0.9500
C4B C5B 1.334(4)
C4B H4B 0.9500
C5B H5B 0.9500
C14B C19B 1.393(4)
C14B C15B 1.396(4)
C19B C18B 1.391(4)
C19B C22B 1.505(4)
C18B C17B 1.382(4)
C18B H18B 0.9500
C17B C16B 1.391(4)
C17B C21B 1.513(4)
C8B C9B 1.383(4)
C8B C13B 1.384(4)
C8B C7B 1.503(4)
C7B H7B1 0.9900
C7B H7B2 0.9900
C16B C15B 1.391(4)
C16B H16B 0.9500
C15B C20B 1.502(4)
C20B H20A 0.9800
C20B H20B 0.9800
C20B H20C 0.9800
C9B C10B 1.389(5)
C9B H9B 0.9500
C22B H22A 0.9800
C22B H22B 0.9800
C22B H22D 0.9800
C10B C11B 1.365(6)
C10B H10D 0.9500
C12B C11B 1.368(6)
C12B C13B 1.386(5)
C12B H12B 0.9500
C13B H13B 0.9500
C21B H21A 0.9800
C21B H21B 0.9800
C21B H21C 0.9800
C11B H11B 0.9500

loop_
_geom_torsion_atom_site_label_1
_geom_torsion_atom_site_label_2
_geom_torsion_atom_site_label_3
_geom_torsion_atom_site_label_4
_geom_torsion
C31C B1C C11C C16C -141.4(2)
C21C B1C C11C C16C -22.1(3)
C41C B1C C11C C16C 99.5(3)
C31C B1C C11C C12C 40.3(3)
C21C B1C C11C C12C 159.6(2)
C41C B1C C11C C12C -78.9(3)
C12C C11C C16C C15C -1.1(4)
B1C C11C C16C C15C -179.4(2)
C14C C13C C12C C11C 0.7(5)
C16C C11C C12C C13C 0.3(4)
B1C C11C C12C C13C 178.8(3)
C11C C16C C15C C14C 0.9(4)
C12C C13C C14C C15C -0.9(5)
C16C C15C C14C C13C 0.2(5)
C31C B1C C21C C26C 6.8(3)
C11C B1C C21C C26C -111.7(3)
C41C B1C C21C C26C 127.5(3)
C31C B1C C21C C22C -174.9(2)
C11C B1C C21C C22C 66.6(3)
C41C B1C C21C C22C -54.2(3)
C22C C21C C26C C25C -2.8(4)
B1C C21C C26C C25C 175.6(2)
C26C C21C C22C C23C 3.6(4)
B1C C21C C22C C23C -174.8(3)
C21C C22C C23C C24C -2.1(4)
C21C C26C C25C C24C 0.4(4)
C26C C25C C24C C23C 1.4(4)
C22C C23C C24C C25C -0.6(4)
C33C C32C C31C C36C -2.5(4)
C33C C32C C31C B1C 175.5(2)
C21C B1C C31C C36C 113.8(3)
C11C B1C C31C C36C -125.9(3)
C41C B1C C31C C36C -7.2(3)
C21C B1C C31C C32C -64.0(3)
C11C B1C C31C C32C 56.3(3)
C41C B1C C31C C32C 175.1(2)
C32C C31C C36C C35C 2.1(4)
B1C C31C C36C C35C -175.8(2)
C31C C32C C33C C34C 1.3(4)
C35C C34C C33C C32C 0.3(4)
C33C C34C C35C C36C -0.7(4)
C31C C36C C35C C34C -0.6(4)
C31C B1C C41C C46C -81.8(3)
C21C B1C C41C C46C 157.9(2)
C11C B1C C41C C46C 36.2(3)
C31C B1C C41C C42C 96.0(3)
C21C B1C C41C C42C -24.2(3)
C11C B1C C41C C42C -146.0(2)
C46C C41C C42C C43C 0.4(4)
B1C C41C C42C C43C -177.6(2)
C42C C41C C46C C45C -0.2(4)
B1C C41C C46C C45C 177.8(2)
C41C C42C C43C C44C -0.1(4)
C41C C46C C45C C44C -0.3(4)
C42C C43C C44C C45C -0.3(4)
C46C C45C C44C C43C 0.5(4)
C6B Ir1 C3A C2A 64.22(18)
N1B Ir1 C3A C2A 150.60(15)
C1A Ir1 C3A C2A -37.58(15)
C4A Ir1 C3A C2A -117.1(2)
C5A Ir1 C3A C2A -80.90(16)
Cl2 Ir1 C3A C2A -112.52(17)
C6B Ir1 C3A C4A -178.67(14)
N1B Ir1 C3A C4A -92.29(15)
C1A Ir1 C3A C4A 79.54(16)
C2A Ir1 C3A C4A 117.1(2)
C5A Ir1 C3A C4A 36.21(14)
Cl2 Ir1 C3A C4A 4.6(2)
C6B Ir1 C3A C8A -57.5(3)
N1B Ir1 C3A C8A 28.9(3)
C1A Ir1 C3A C8A -159.3(3)
C2A Ir1 C3A C8A -121.7(3)
C4A Ir1 C3A C8A 121.2(3)
C5A Ir1 C3A C8A 157.4(3)
Cl2 Ir1 C3A C8A 125.8(2)
C6B Ir1 C1A C2A -76.30(16)
N1B Ir1 C1A C2A 62.1(3)
C3A Ir1 C1A C2A 36.91(15)
C4A Ir1 C1A C2A 79.72(16)
C5A Ir1 C1A C2A 115.0(2)
Cl2 Ir1 C1A C2A -172.29(13)
C6B Ir1 C1A C5A 168.65(15)
N1B Ir1 C1A C5A -53.0(3)
C3A Ir1 C1A C5A -78.14(16)
C2A Ir1 C1A C5A -115.0(2)
C4A Ir1 C1A C5A -35.33(15)
Cl2 Ir1 C1A C5A 72.66(15)
C6B Ir1 C1A C6A 47.3(3)
N1B Ir1 C1A C6A -174.3(2)
C3A Ir1 C1A C6A 160.5(3)
C2A Ir1 C1A C6A 123.6(3)
C4A Ir1 C1A C6A -156.7(3)
C5A Ir1 C1A C6A -121.3(3)
Cl2 Ir1 C1A C6A -48.7(2)
C4A C3A C2A C1A -3.1(3)
C8A C3A C2A C1A -174.1(2)
Ir1 C3A C2A C1A 60.42(17)
C4A C3A C2A C7A 172.9(2)
C8A C3A C2A C7A 1.8(4)
Ir1 C3A C2A C7A -123.6(3)
C4A C3A C2A Ir1 -63.55(17)
C8A C3A C2A Ir1 125.4(3)
C5A C1A C2A C3A 3.7(3)
C6A C1A C2A C3A 173.4(2)
Ir1 C1A C2A C3A -60.74(17)
C5A C1A C2A C7A -172.2(2)
C6A C1A C2A C7A -2.4(4)
Ir1 C1A C2A C7A 123.4(3)
C5A C1A C2A Ir1 64.41(16)
C6A C1A C2A Ir1 -125.8(3)
C6B Ir1 C2A C3A -127.36(16)
N1B Ir1 C2A C3A -39.10(19)
C1A Ir1 C2A C3A 118.6(2)
C4A Ir1 C2A C3A 38.07(15)
C5A Ir1 C2A C3A 79.39(16)
Cl2 Ir1 C2A C3A 131.12(14)
C6B Ir1 C2A C1A 114.02(15)
N1B Ir1 C2A C1A -157.72(13)
C3A Ir1 C2A C1A -118.6(2)
C4A Ir1 C2A C1A -80.54(16)
C5A Ir1 C2A C1A -39.22(14)
Cl2 Ir1 C2A C1A 12.5(2)
C6B Ir1 C2A C7A -8.4(3)
N1B Ir1 C2A C7A 79.9(3)
C1A Ir1 C2A C7A -122.4(3)
C3A Ir1 C2A C7A 119.0(3)
C4A Ir1 C2A C7A 157.1(3)
C5A Ir1 C2A C7A -161.6(3)
Cl2 Ir1 C2A C7A -109.9(2)
C2A C3A C4A C5A 1.3(3)
C8A C3A C4A C5A 172.5(2)
Ir1 C3A C4A C5A -61.13(17)
C2A C3A C4A C9A -175.1(2)
C8A C3A C4A C9A -3.9(4)
Ir1 C3A C4A C9A 122.5(2)
C2A C3A C4A Ir1 62.46(17)
C8A C3A C4A Ir1 -126.4(3)
C6B Ir1 C4A C5A 121.6(3)
N1B Ir1 C4A C5A -148.71(15)
C1A Ir1 C4A C5A 37.09(15)
C3A Ir1 C4A C5A 118.5(2)
C2A Ir1 C4A C5A 80.64(16)
Cl2 Ir1 C4A C5A -59.07(15)
C6B Ir1 C4A C3A 3.1(3)
N1B Ir1 C4A C3A 92.79(15)
C1A Ir1 C4A C3A -81.41(16)
C2A Ir1 C4A C3A -37.86(15)
C5A Ir1 C4A C3A -118.5(2)
Cl2 Ir1 C4A C3A -177.58(12)
C6B Ir1 C4A C9A -115.2(3)
N1B Ir1 C4A C9A -25.5(3)
C1A Ir1 C4A C9A 160.3(3)
C3A Ir1 C4A C9A -118.2(3)
C2A Ir1 C4A C9A -156.1(3)
C5A Ir1 C4A C9A 123.2(3)
Cl2 Ir1 C4A C9A 64.2(3)
C3A C4A C5A C1A 1.0(3)
C9A C4A C5A C1A 177.3(2)
Ir1 C4A C5A C1A -58.40(17)
C3A C4A C5A C10A -179.9(2)
C9A C4A C5A C10A -3.6(4)
Ir1 C4A C5A C10A 120.7(3)
C3A C4A C5A Ir1 59.40(16)
C9A C4A C5A Ir1 -124.3(3)
C2A C1A C5A C4A -2.9(3)
C6A C1A C5A C4A -173.0(2)
Ir1 C1A C5A C4A 60.27(17)
C2A C1A C5A C10A 178.0(2)
C6A C1A C5A C10A 7.8(4)
Ir1 C1A C5A C10A -118.9(2)
C2A C1A C5A Ir1 -63.15(16)
C6A C1A C5A Ir1 126.7(3)
C6B Ir1 C5A C4A -140.89(19)
N1B Ir1 C5A C4A 40.54(19)
C1A Ir1 C5A C4A -120.0(2)
C3A Ir1 C5A C4A -37.70(15)
C2A Ir1 C5A C4A -80.61(16)
Cl2 Ir1 C5A C4A 127.45(14)
C6B Ir1 C5A C1A -20.9(3)
N1B Ir1 C5A C1A 160.52(14)
C3A Ir1 C5A C1A 82.28(16)
C2A Ir1 C5A C1A 39.37(15)
C4A Ir1 C5A C1A 120.0(2)
Cl2 Ir1 C5A C1A -112.57(14)
C6B Ir1 C5A C10A 97.2(3)
N1B Ir1 C5A C10A -81.3(2)
C1A Ir1 C5A C10A 118.1(3)
C3A Ir1 C5A C10A -159.6(3)
C2A Ir1 C5A C10A 157.5(3)
C4A Ir1 C5A C10A -121.9(3)
Cl2 Ir1 C5A C10A 5.6(2)
N1B N2B N3B C1B -0.6(3)
N1B N2B N3B C7B -178.6(2)
N3B N2B N1B C2B 0.5(2)
N3B N2B N1B Ir1 -176.69(15)
C6B Ir1 N1B N2B -140.8(2)
C1A Ir1 N1B N2B 77.7(3)
C3A Ir1 N1B N2B 100.54(19)
C2A Ir1 N1B N2B 123.76(19)
C4A Ir1 N1B N2B 61.7(2)
C5A Ir1 N1B N2B 38.5(2)
Cl2 Ir1 N1B N2B -50.39(18)
C6B Ir1 N1B C2B 42.41(19)
C1A Ir1 N1B C2B -99.1(3)
C3A Ir1 N1B C2B -76.27(19)
C2A Ir1 N1B C2B -53.1(2)
C4A Ir1 N1B C2B -115.11(19)
C5A Ir1 N1B C2B -138.32(18)
Cl2 Ir1 N1B C2B 132.80(18)
C6B N4B C3B C2B 54.8(3)
C4B N4B C3B C2B -121.0(3)
N2B N1B C2B C1B -0.1(3)
Ir1 N1B C2B C1B 177.11(16)
N2B N1B C2B C3B 179.0(2)
Ir1 N1B C2B C3B -3.7(3)
N4B C3B C2B N1B -51.3(3)
N4B C3B C2B C1B 127.6(3)
C4B N4B C6B N5B -0.6(3)
C3B N4B C6B N5B -176.9(2)
C4B N4B C6B Ir1 176.41(19)
C3B N4B C6B Ir1 0.1(3)
C5B N5B C6B N4B 0.5(3)
C14B N5B C6B N4B -177.3(3)
C5B N5B C6B Ir1 -175.8(2)
C14B N5B C6B Ir1 6.5(5)
N1B Ir1 C6B N4B -39.8(2)
C1A Ir1 C6B N4B 127.4(2)
C3A Ir1 C6B N4B 54.8(2)
C2A Ir1 C6B N4B 89.2(2)
C4A Ir1 C6B N4B 52.7(4)
C5A Ir1 C6B N4B 141.3(2)
Cl2 Ir1 C6B N4B -126.75(19)
N1B Ir1 C6B N5B 136.0(3)
C1A Ir1 C6B N5B -56.8(3)
C3A Ir1 C6B N5B -129.4(3)
C2A Ir1 C6B N5B -95.0(3)
C4A Ir1 C6B N5B -131.5(3)
C5A Ir1 C6B N5B -42.9(4)
Cl2 Ir1 C6B N5B 49.1(3)
N2B N3B C1B C2B 0.5(3)
C7B N3B C1B C2B 178.3(2)
N1B C2B C1B N3B -0.2(3)
C3B C2B C1B N3B -179.2(3)
C6B N4B C4B C5B 0.5(3)
C3B N4B C4B C5B 176.7(3)
N4B C4B C5B N5B -0.2(4)
C6B N5B C5B C4B -0.2(4)
C14B N5B C5B C4B 177.8(3)
C6B N5B C14B C19B 89.8(3)
C5B N5B C14B C19B -87.7(3)
C6B N5B C14B C15B -99.5(3)
C5B N5B C14B C15B 82.9(3)
C15B C14B C19B C18B 7.3(4)
N5B C14B C19B C18B 177.6(2)
C15B C14B C19B C22B -167.3(3)
N5B C14B C19B C22B 3.0(4)
C14B C19B C18B C17B -3.2(4)
C22B C19B C18B C17B 171.7(3)
C19B C18B C17B C16B -1.5(4)
C19B C18B C17B C21B -179.4(3)
N2B N3B C7B C8B 91.3(3)
C1B N3B C7B C8B -86.3(3)
C9B C8B C7B N3B -116.2(3)
C13B C8B C7B N3B 65.6(3)
C18B C17B C16B C15B 2.5(4)
C21B C17B C16B C15B -179.6(3)
C17B C16B C15B C14B 1.4(4)
C17B C16B C15B C20B -175.2(2)
C19B C14B C15B C16B -6.4(4)
N5B C14B C15B C16B -176.7(2)
C19B C14B C15B C20B 170.1(2)
N5B C14B C15B C20B -0.2(4)
C13B C8B C9B C10B -0.2(4)
C7B C8B C9B C10B -178.6(3)
C8B C9B C10B C11B -1.4(5)
C9B C8B C13B C12B 1.4(4)
C7B C8B C13B C12B 179.7(3)
C11B C12B C13B C8B -0.9(5)
C9B C10B C11B C12B 1.9(5)
C13B C12B C11B C10B -0.8(5)
